data_7231092
loop_
_publ_author_name
'Briones, David'
'Leo, Pedro'
'Cepeda, Javier'
'Orcajo, Gisela'
'Calleja, Guillermo'
'Sanz, Ra\'ul'
'Rodr\'iguez-Di\'eguez, Antonio'
'Mart\'inez, Fernando'

_publ_section_title
;
 Alkaline-earth metal based MOFs with second scale long-lasting phosphor
 behavior
;
_journal_issue 33
_journal_name_full CrystEngComm
_journal_page_first 4793
_journal_paper_doi 10.1039/C8CE00479J
_journal_volume 20
_journal_year 2018
_chemical_formula_moiety 'C63 H51 Ca3 N3 O15, 7 (C3 H7 N O)'
_chemical_formula_sum 'C84 H100 Ca3 N10 O22'
_chemical_formula_weight 1721.97
_chemical_name_systematic
'poly-{[tris(mu7-1,3,5-tris(4-carboxyphenyl)benzene-kO:kO':kO'':kO''':k2O'''',O''''':kO'''':kO''''')bis(mu9-1,3,5-tris(4-carboxyphenyl)benzene-kO:kO:kO':kO'':kO'':kO''':kO'''':kO'''':kO''''')(mu6-1,3,5-tris(4-carboxyphenyl)benzene-kO:kO':kO'':kO''':kO'''':kO''''')nonakis(dimethylformamide)octadecacalcium(II)] heneicosa(dimetylfomramide)}'
_space_group_crystal_system trigonal
_space_group_IT_number 146
_space_group_name_Hall 'R 3'
_space_group_name_H-M_alt 'R 3 :H'
_symmetry_space_group_name_Hall 'R 3'
_symmetry_space_group_name_H-M 'R 3 :H'
_atom_sites_solution_hydrogens mixed
_audit_creation_method SHELXL-2014
_audit_update_record
;
2018-06-10 deposited with the CCDC.
2018-07-06 downloaded from the CCDC.
;
_cell_angle_alpha 90
_cell_angle_beta 90
_cell_angle_gamma 120
_cell_formula_units_Z 9
_cell_length_a 28.5523(8)
_cell_length_b 28.5523(8)
_cell_length_c 28.3085(10)
_cell_measurement_reflns_used 47209
_cell_measurement_temperature 100(2)
_cell_measurement_theta_max 28.730
_cell_measurement_theta_min 2.295
_cell_volume 19986.2(11)
_computing_cell_refinement 'Bruker SAINT'
_computing_data_collection 'Bruker APEX2'
_computing_data_reduction 'Bruker SAINT'
_computing_molecular_graphics 'Bruker SHELXTL'
_computing_publication_material 'Bruker SHELXTL'
_computing_structure_refinement 'SHELXL-2014 (Sheldrick, 2014)'
_computing_structure_solution 'SHELXS-97 (Sheldrick 2008)'
_diffrn_ambient_temperature 100(2)
_diffrn_measured_fraction_theta_full 0.999
_diffrn_measured_fraction_theta_max 0.994
_diffrn_measurement_device_type 'Bruker Venture'
_diffrn_measurement_method \w
_diffrn_radiation_monochromator graphite
_diffrn_radiation_source 'fine-focus sealed tube'
_diffrn_radiation_type MoK\a
_diffrn_radiation_wavelength 0.71073
_diffrn_reflns_av_R_equivalents 0.0589
_diffrn_reflns_av_unetI/netI 0.0924
_diffrn_reflns_Laue_measured_fraction_full 0.999
_diffrn_reflns_Laue_measured_fraction_max 0.994
_diffrn_reflns_limit_h_max 38
_diffrn_reflns_limit_h_min -35
_diffrn_reflns_limit_k_max 36
_diffrn_reflns_limit_k_min -38
_diffrn_reflns_limit_l_max 36
_diffrn_reflns_limit_l_min -37
_diffrn_reflns_number 47209
_diffrn_reflns_point_group_measured_fraction_full 0.999
_diffrn_reflns_point_group_measured_fraction_max 0.994
_diffrn_reflns_theta_full 25.242
_diffrn_reflns_theta_max 28.730
_diffrn_reflns_theta_min 2.295
_diffrn_standards_decay_% 0
_diffrn_standards_interval_count 0
_diffrn_standards_interval_time 0
_diffrn_standards_number 0
_exptl_absorpt_coefficient_mu 0.262
_exptl_absorpt_correction_T_max 0.960
_exptl_absorpt_correction_T_min 0.920
_exptl_absorpt_correction_type numerical
_exptl_absorpt_process_details
;
CrysAlisPro, Agilent Technologies,
Version 1.171.35.15 (release 03-08-2011 CrysAlis171 .NET)
(compiled Aug  3 2011,13:03:54)
Analytical numeric absorption correction using a multifaceted crystal
model based on expressions derived by R.C. Clark & J.S. Reid.
(Clark, R. C. & Reid, J. S. (1995). Acta Cryst. A51, 887-897)
;
_exptl_crystal_colour colourless
_exptl_crystal_density_diffrn 1.288
_exptl_crystal_density_method none
_exptl_crystal_description prismatic
_exptl_crystal_F_000 8190
_exptl_crystal_preparation Luminescent
_exptl_crystal_size_max 0.15
_exptl_crystal_size_mid 0.10
_exptl_crystal_size_min 0.06
_platon_squeeze_details
;
TITL shelx     R 3 :h       R = 0.06
CELL   28.5523   28.5523   28.3085     90.00     90.00    120.00
SPGR R3
# Solvent Accessible Volume =      7911
# Electrons Found in S.A.V. =       600
# Note: Atoms in Void are Labelled as Cxxx and Qxxx for all Others
Q101 0.859 0.901 0.562 !       1.28 eA-3
C102 0.564 0.798 0.617 !       0.76 eA-3
C103 0.648 0.414 0.561 !       0.75 eA-3
C104 0.993 0.012 0.335 !       0.71 eA-3
C105 0.718 0.273 0.220 !       0.71 eA-3
C106 0.390 0.724 0.547 !       0.70 eA-3
Q107 0.437 0.366 0.319 !       0.70 eA-3
C108 0.907 0.975 0.962 !       0.70 eA-3
Q109 0.728 0.311 0.904 !       0.69 eA-3
C110 0.430 0.750 0.634 !       0.69 eA-3
C111 0.789 0.008 0.064 !       0.69 eA-3
Q112 0.868 0.958 0.345 !       0.68 eA-3
C113 0.016 0.889 0.907 !       0.68 eA-3
C114 0.460 0.367 0.344 !       0.68 eA-3
C115 0.920 0.502 0.335 !       0.67 eA-3
Q116 0.672 0.383 0.671 !       0.67 eA-3
C117 0.029 0.633 0.133 !       0.66 eA-3
Q118 0.945 0.603 0.328 !       0.66 eA-3
C119 0.947 0.971 0.232 !       0.66 eA-3
C120 0.172 0.719 0.648 !       0.65 eA-3
Q121 0.947 0.164 0.914 !       0.65 eA-3
C122 0.999 0.999 0.930 !       0.65 eA-3
C123 0.978 0.975 0.256 !       0.63 eA-3
C124 0.642 0.211 0.270 !       0.62 eA-3
Q125 0.813 0.780 0.592 !       0.62 eA-3
C126 0.009 0.897 0.938 !       0.62 eA-3
Q127 0.023 0.866 0.899 !       0.61 eA-3
C128 0.978 0.986 0.898 !       0.61 eA-3
C129 0.290 0.523 0.633 !       0.60 eA-3
C130 0.922 0.008 0.861 !       0.60 eA-3
Q131 0.436 0.364 0.290 !       0.60 eA-3
Q132 0.844 0.976 0.898 !       0.60 eA-3
C133 0.042 0.976 0.264 !       0.60 eA-3
C134 0.687 0.210 0.290 !       0.60 eA-3
Q135 0.501 0.783 0.271 !       0.60 eA-3
C136 0.298 0.664 0.914 !       0.59 eA-3
Q137 0.486 0.945 0.173 !       0.59 eA-3
Q138 0.720 0.484 0.573 !       0.59 eA-3
Q139 0.734 0.900 0.522 !       0.59 eA-3
C140 0.492 0.470 0.375 !       0.59 eA-3
C141 0.891 0.116 0.961 !       0.59 eA-3
Q142 0.467 0.335 0.079 !       0.59 eA-3
Q143 0.922 0.803 0.647 !       0.58 eA-3
C144 0.664 0.329 0.641 !       0.58 eA-3
Q145 0.616 0.961 0.643 !       0.58 eA-3
C146 0.967 0.837 0.964 !       0.58 eA-3
Q147 0.157 0.601 0.986 !       0.58 eA-3
C148 0.720 0.034 0.023 !       0.58 eA-3
Q149 0.220 0.813 0.623 !       0.58 eA-3
Q150 0.468 0.344 0.974 !       0.57 eA-3
C151 0.625 0.331 0.540 !       0.57 eA-3
C152 0.974 0.733 0.026 !       0.57 eA-3
Q153 0.070 0.898 0.336 !       0.57 eA-3
C154 0.773 0.485 0.248 !       0.57 eA-3
Q155 0.030 0.212 0.572 !       0.57 eA-3
Q156 0.290 0.320 0.836 !       0.57 eA-3
C157 0.945 0.077 0.244 !       0.57 eA-3
C158 0.607 0.243 0.540 !       0.57 eA-3
C159 0.960 0.985 0.312 !       0.56 eA-3
Q160 0.936 0.695 0.657 !       0.56 eA-3
Q161 0.627 0.938 0.023 !       0.56 eA-3
C162 0.174 0.218 0.640 !       0.55 eA-3
C163 0.211 0.187 0.033 !       0.55 eA-3
Q164 0.944 0.655 0.111 !       0.55 eA-3
Q165 0.975 0.630 0.500 !       0.55 eA-3
Q166 0.579 0.966 0.392 !       0.55 eA-3
Q167 0.596 0.953 0.672 !       0.55 eA-3
Q168 0.118 0.713 0.140 !       0.55 eA-3
Q169 0.244 0.360 0.312 !       0.55 eA-3
C170 0.836 0.891 0.922 !       0.55 eA-3
C171 0.007 0.781 0.023 !       0.55 eA-3
Q172 0.662 0.383 0.134 !       0.55 eA-3
Q173 0.604 0.960 0.477 !       0.55 eA-3
Q174 0.534 0.158 0.344 !       0.55 eA-3
Q175 0.095 0.773 0.499 !       0.54 eA-3
C176 0.405 0.398 0.375 !       0.54 eA-3
C177 0.322 0.678 0.891 !       0.54 eA-3
C178 0.390 0.366 0.819 !       0.54 eA-3
Q179 0.968 0.853 0.281 !       0.54 eA-3
Q180 0.616 0.054 0.330 !       0.54 eA-3
C181 0.258 0.610 0.982 !       0.54 eA-3
C182 0.735 0.213 0.843 !       0.54 eA-3
Q183 0.944 0.608 0.742 !       0.54 eA-3
C184 0.124 0.149 0.361 !       0.54 eA-3
C185 0.023 0.904 0.969 !       0.53 eA-3
Q186 0.289 0.732 0.689 !       0.53 eA-3
C187 0.758 0.445 0.642 !       0.53 eA-3
Q188 0.842 0.570 0.938 !       0.53 eA-3
Q189 0.678 0.031 0.336 !       0.53 eA-3
C190 0.594 0.330 0.610 !       0.53 eA-3
Q191 0.415 0.617 0.001 !       0.53 eA-3
C192 0.374 0.595 0.579 !       0.52 eA-3
C193 0.953 0.474 0.392 !       0.52 eA-3
C194 0.913 0.563 0.375 !       0.52 eA-3
Q195 0.314 0.345 0.342 !       0.52 eA-3
Q196 0.211 0.267 0.718 !       0.52 eA-3
Q197 0.860 0.946 0.892 !       0.52 eA-3
C198 0.053 0.672 0.148 !       0.52 eA-3
Q199 0.398 0.265 0.015 !       0.52 eA-3
;
_refine_diff_density_max 1.923
_refine_diff_density_min -0.642
_refine_diff_density_rms 0.069
_refine_ls_abs_structure_details
;
 Refined as an inversion twin.
;
_refine_ls_abs_structure_Flack 0.05(4)
_refine_ls_extinction_method none
_refine_ls_goodness_of_fit_ref 0.991
_refine_ls_hydrogen_treatment constr
_refine_ls_matrix_type full
_refine_ls_number_parameters 811
_refine_ls_number_reflns 20969
_refine_ls_number_restraints 21
_refine_ls_restrained_S_all 0.994
_refine_ls_R_factor_all 0.0933
_refine_ls_R_factor_gt 0.0637
_refine_ls_shift/su_max 0.004
_refine_ls_shift/su_mean 0.000
_refine_ls_structure_factor_coef Fsqd
_refine_ls_weighting_details 'w=1/[\s^2^(Fo^2^)+(0.0993P)^2^] where P=(Fo^2^+2Fc^2^)/3'
_refine_ls_weighting_scheme calc
_refine_ls_wR_factor_gt 0.1558
_refine_ls_wR_factor_ref 0.1697
_reflns_Friedel_coverage 1.000
_reflns_Friedel_fraction_full 0.999
_reflns_Friedel_fraction_max 0.994
_reflns_number_gt 14558
_reflns_number_total 20969
_reflns_threshold_expression 'I > 2\s(I)'
_cod_data_source_file c8ce00479j2.cif
_cod_data_source_block Compound1
_cod_depositor_comments 'Adding full bibliography for 7231092--7231094.cif.'
_cod_original_cell_volume 19986.2(13)
_cod_database_code 7231092
_shelx_space_group_comment
;
The symmetry employed for this shelxl refinement is uniquely defined
by the following loop, which should always be used as a source of
symmetry information in preference to the above space-group names.
They are only intended as comments.
;
_platon_squeeze_void_probe_radius 1.20
_shelxl_version_number 2014-3

loop_
_space_group_symop_operation_xyz
'x, y, z'
'-y, x-y, z'
'-x+y, -x, z'
'x+2/3, y+1/3, z+1/3'
'-y+2/3, x-y+1/3, z+1/3'
'-x+y+2/3, -x+1/3, z+1/3'
'x+1/3, y+2/3, z+2/3'
'-y+1/3, x-y+2/3, z+2/3'
'-x+y+1/3, -x+2/3, z+2/3'

loop_
_atom_site_label
_atom_site_type_symbol
_atom_site_fract_x
_atom_site_fract_y
_atom_site_fract_z
_atom_site_U_iso_or_equiv
_atom_site_adp_type
_atom_site_occupancy
_atom_site_site_symmetry_order
_atom_site_calc_flag
_atom_site_refinement_flags_posn
_atom_site_refinement_flags_adp
Ca1 Ca 0.03429(4) 0.36635(4) 0.02429(3) 0.0190(2) Uani 1 1 d . .
Ca2 Ca -0.03439(4) 0.33191(3) 0.13690(3) 0.0188(2) Uani 1 1 d . .
Ca3 Ca -0.05723(4) 0.33342(4) -0.08610(4) 0.0215(2) Uani 1 1 d . .
C1A C 0.0232(3) 0.4537(2) -0.0284(2) 0.0402(14) Uani 1 1 d . .
C1B C 0.09125(17) 0.41014(17) 0.13290(16) 0.0200(9) Uani 1 1 d . .
C1C C -0.09115(18) 0.31913(18) 0.02833(17) 0.0213(10) Uani 1 1 d . .
C1D C 0.0001(2) 0.25278(19) 0.08074(19) 0.0287(11) Uani 1 1 d . .
C1S C -0.1782(4) 0.3388(4) -0.0847(3) 0.081(2) Uani 1 1 d D U
H1S H -0.2059 0.3061 -0.0962 0.098 Uiso 1 1 calc R U
C1T C -0.1585(4) 0.2288(4) 0.1307(4) 0.108(4) Uani 1 1 d . .
H1T H -0.1411 0.2118 0.1173 0.129 Uiso 1 1 calc R U
C1U C 0.1238(11) 0.2904(10) 0.1450(7) 0.187(11) Uani 1 1 d . .
H1U H 0.1117 0.3151 0.1431 0.224 Uiso 1 1 calc R U
C1V C 0.1578(3) 0.3857(5) 0.0313(4) 0.122(5) Uani 1 1 d D .
H1V H 0.1419 0.3523 0.0465 0.147 Uiso 1 1 calc R U
C2A C 0.0297(2) 0.50685(18) -0.04377(18) 0.0326(12) Uani 1 1 d . .
C2B C 0.14313(17) 0.46125(18) 0.12139(16) 0.0218(9) Uani 1 1 d . .
C2C C -0.14333(17) 0.31790(18) 0.03948(16) 0.0193(9) Uani 1 1 d . .
C2D C -0.0002(2) 0.19908(19) 0.08101(18) 0.0283(11) Uani 1 1 d . .
C2T C -0.2374(5) 0.2234(7) 0.1576(6) 0.185(10) Uani 1 1 d . .
H2T1 H -0.2114 0.2529 0.1764 0.277 Uiso 1 1 d R U
H2T2 H -0.2644 0.1964 0.1778 0.277 Uiso 1 1 d R U
H2T3 H -0.2543 0.2363 0.1360 0.277 Uiso 1 1 d R U
C2U C 0.1141(5) 0.2065(6) 0.1736(4) 0.129(5) Uani 1 1 d . .
H2U1 H 0.1475 0.2195 0.1566 0.193 Uiso 1 1 d R U
H2U2 H 0.0870 0.1732 0.1598 0.193 Uiso 1 1 d R U
H2U3 H 0.1195 0.2004 0.2060 0.193 Uiso 1 1 d R U
C3A C -0.0041(2) 0.5085(2) -0.0764(2) 0.0480(16) Uani 1 1 d . .
H3A H -0.0295 0.4766 -0.0909 0.058 Uiso 1 1 calc R U
C3B C 0.14426(18) 0.49908(18) 0.09033(17) 0.0250(10) Uani 1 1 d . .
H3B H 0.1130 0.4915 0.0739 0.030 Uiso 1 1 calc R U
C3C C -0.14430(18) 0.35489(18) 0.07085(17) 0.0220(9) Uani 1 1 d . .
H3C H -0.1132 0.3781 0.0876 0.026 Uiso 1 1 calc R U
C3D C -0.0398(2) 0.1551(2) 0.10238(19) 0.0307(11) Uani 1 1 d . .
H3D H -0.0675 0.1578 0.1170 0.037 Uiso 1 1 calc R U
C3T C -0.2453(6) 0.1463(7) 0.1142(7) 0.216(10) Uani 1 1 d . .
H3T1 H -0.2305 0.1350 0.0891 0.325 Uiso 1 1 d R U
H3T2 H -0.2776 0.1454 0.1033 0.325 Uiso 1 1 d R U
H3T3 H -0.2540 0.1221 0.1406 0.325 Uiso 1 1 d R U
C3U C 0.0545(7) 0.2412(8) 0.1928(5) 0.200(10) Uani 1 1 d . .
H3U1 H 0.0634 0.2715 0.2131 0.301 Uiso 1 1 d R U
H3U2 H 0.0400 0.2088 0.2114 0.301 Uiso 1 1 d R U
H3U3 H 0.0281 0.2379 0.1700 0.301 Uiso 1 1 d R U
C3V C 0.2456(5) 0.3915(10) 0.0443(6) 0.230(12) Uani 1 1 d . .
H3V1 H 0.2255 0.3531 0.0503 0.344 Uiso 1 1 d R U
H3V2 H 0.2637 0.4100 0.0729 0.344 Uiso 1 1 d R U
H3V3 H 0.2724 0.3988 0.0203 0.344 Uiso 1 1 d R U
C4A C -0.0020(3) 0.5565(2) -0.0888(3) 0.061(2) Uani 1 1 d . .
H4A H -0.0267 0.5562 -0.1103 0.074 Uiso 1 1 calc R U
C4B C 0.19135(18) 0.54850(18) 0.08312(18) 0.0245(10) Uani 1 1 d . .
H4B H 0.1915 0.5737 0.0622 0.029 Uiso 1 1 calc R U
C4C C -0.19087(18) 0.35783(18) 0.07751(18) 0.0252(10) Uani 1 1 d . .
H4C H -0.1907 0.3834 0.0980 0.030 Uiso 1 1 calc R U
C4D C -0.0414(2) 0.10590(19) 0.1037(2) 0.0318(12) Uani 1 1 d . .
H4D H -0.0690 0.0765 0.1195 0.038 Uiso 1 1 calc R U
C5A C 0.0367(2) 0.6045(2) -0.0691(2) 0.0413(15) Uani 1 1 d . .
C5B C 0.23837(16) 0.55977(16) 0.10763(16) 0.0185(9) Uani 1 1 d . .
C5C C -0.23821(17) 0.32199(17) 0.05323(16) 0.0200(9) Uani 1 1 d . .
C5D C 0.0002(2) 0.10131(17) 0.08017(19) 0.0262(10) Uani 1 1 d . .
C6A C 0.0727(2) 0.6035(2) -0.0359(2) 0.0384(14) Uani 1 1 d . .
H6A H 0.0990 0.6355 -0.0222 0.046 Uiso 1 1 calc R U
C6B C 0.23780(17) 0.52086(17) 0.13739(17) 0.0225(10) Uani 1 1 d . .
H6B H 0.2693 0.5276 0.1529 0.027 Uiso 1 1 calc R U
C6C C -0.23815(18) 0.28336(18) 0.02386(17) 0.0221(9) Uani 1 1 d . .
H6C H -0.2699 0.2584 0.0087 0.026 Uiso 1 1 calc R U
C6D C 0.0414(2) 0.14715(19) 0.0574(2) 0.0301(11) Uani 1 1 d . .
H6D H 0.0694 0.1452 0.0424 0.036 Uiso 1 1 calc R U
C7A C 0.0691(2) 0.5545(2) -0.0233(2) 0.0355(12) Uani 1 1 d . .
H7A H 0.0930 0.5538 -0.0014 0.043 Uiso 1 1 calc R U
C7B C 0.19041(18) 0.47187(18) 0.14418(17) 0.0229(10) Uani 1 1 d . .
H7B H 0.1904 0.4460 0.1642 0.027 Uiso 1 1 calc R U
C7C C -0.19012(17) 0.28163(18) 0.01677(16) 0.0219(9) Uani 1 1 d . .
H7C H -0.1901 0.2559 -0.0033 0.026 Uiso 1 1 calc R U
C7D C 0.0407(2) 0.1957(2) 0.05728(19) 0.0295(11) Uani 1 1 d . .
H7D H 0.0674 0.2256 0.0414 0.035 Uiso 1 1 calc R U
C8A C 0.0378(2) 0.6565(2) -0.0790(3) 0.0482(18) Uani 1 1 d . .
C8B C 0.28750(17) 0.61487(17) 0.10463(16) 0.0200(9) Uani 1 1 d . .
C8C C -0.28709(17) 0.32780(17) 0.05665(16) 0.0191(9) Uani 1 1 d . .
C8D C -0.00035(18) 0.04888(18) 0.0801(2) 0.0276(11) Uani 1 1 d . .
C9A C -0.0099(2) 0.6562(2) -0.0870(3) 0.0532(18) Uani 1 1 d . .
H9A H -0.0423 0.6235 -0.0880 0.064 Uiso 1 1 calc R U
C9B C 0.28180(17) 0.66045(17) 0.10445(16) 0.0195(9) Uani 1 1 d . .
H9B H 0.2474 0.6564 0.1042 0.023 Uiso 1 1 calc R U
C9C C -0.28205(17) 0.37840(17) 0.05717(16) 0.0201(9) Uani 1 1 d . .
H9C H -0.2477 0.4088 0.0579 0.024 Uiso 1 1 calc R U
C9D C -0.04858(19) 0.00018(19) 0.0806(2) 0.0287(11) Uani 1 1 d . .
H9D H -0.0812 0.0001 0.0812 0.034 Uiso 1 1 calc R U
C10A C 0.0862(2) 0.7053(2) -0.0792(2) 0.0406(14) Uani 1 1 d . .
H10A H 0.1185 0.7054 -0.0745 0.049 Uiso 1 1 calc R U
C11A C -0.0867(2) 0.6175(2) 0.2418(3) 0.0508(18) Uani 1 1 d . .
H11A H -0.1190 0.5849 0.2395 0.061 Uiso 1 1 calc R U
C12A C -0.0382(2) 0.6181(2) 0.2398(3) 0.0470(17) Uani 1 1 d . .
C13A C -0.0363(2) 0.5678(2) 0.2300(3) 0.0482(17) Uani 1 1 d . .
C14A C -0.0726(2) 0.5307(2) 0.1968(2) 0.0397(14) Uani 1 1 d . .
H14A H -0.0989 0.5365 0.1832 0.048 Uiso 1 1 calc R U
C15A C -0.0690(2) 0.4858(2) 0.1844(2) 0.0347(12) Uani 1 1 d . .
H15A H -0.0935 0.4611 0.1628 0.042 Uiso 1 1 calc R U
C16A C -0.0297(2) 0.4772(2) 0.20372(18) 0.0319(12) Uani 1 1 d . .
C17A C 0.0047(3) 0.5130(3) 0.2378(3) 0.0533(17) Uani 1 1 d . .
H17A H 0.0303 0.5069 0.2523 0.064 Uiso 1 1 calc R U
C18A C 0.0006(3) 0.5574(3) 0.2499(3) 0.068(2) Uani 1 1 d . .
H18A H 0.0239 0.5811 0.2726 0.082 Uiso 1 1 calc R U
C19A C -0.0234(3) 0.4298(3) 0.1884(2) 0.0429(15) Uani 1 1 d . .
C20A C 0.24607(19) 0.3335(2) -0.0862(2) 0.0409(15) Uani 1 1 d . .
C21A C 0.19485(19) 0.3341(2) -0.0859(2) 0.0334(12) Uani 1 1 d . .
C22A C 0.15208(19) 0.29841(19) -0.0562(2) 0.0295(11) Uani 1 1 d . .
H22A H 0.1562 0.2745 -0.0366 0.035 Uiso 1 1 calc R U
C23A C 0.1038(2) 0.29919(19) -0.05634(19) 0.0297(11) Uani 1 1 d . .
H23A H 0.0757 0.2762 -0.0364 0.036 Uiso 1 1 calc R U
C24A C 0.09752(16) 0.33432(19) -0.08626(16) 0.0180(9) Uani 1 1 d . .
C25A C 0.13815(19) 0.36742(19) -0.11659(19) 0.0279(11) Uani 1 1 d . .
H25A H 0.1328 0.3892 -0.1378 0.033 Uiso 1 1 calc R U
C26A C 0.1868(2) 0.3684(2) -0.1156(2) 0.0353(13) Uani 1 1 d . .
H26A H 0.2148 0.3925 -0.1350 0.042 Uiso 1 1 calc R U
C27A C 0.04427(16) 0.33361(18) -0.08609(16) 0.0185(9) Uani 1 1 d . .
N1T N -0.2075(4) 0.1991(4) 0.1296(5) 0.164(7) Uani 1 1 d . .
N1U N 0.0979(5) 0.2461(7) 0.1715(5) 0.158(7) Uani 1 1 d . .
N1V N 0.2090(3) 0.4092(5) 0.0288(4) 0.132(5) Uani 1 1 d D .
O1A O -0.0111(3) 0.41158(17) -0.04764(18) 0.0782(18) Uani 1 1 d . .
O1B O 0.05193(13) 0.39493(13) 0.10373(12) 0.0256(7) Uani 1 1 d . .
O1C O -0.08779(13) 0.29790(15) -0.00902(11) 0.0275(7) Uani 1 1 d . .
O1D O -0.03171(16) 0.25643(14) 0.10783(14) 0.0372(9) Uani 1 1 d . .
O1S O -0.1309(4) 0.3448(4) -0.0829(4) 0.156(2) Uani 1 1 d . U
O1T O -0.12709(15) 0.27207(19) 0.14350(16) 0.0503(12) Uani 1 1 d . .
O1U O 0.1646(5) 0.2978(6) 0.1228(4) 0.174(5) Uani 1 1 d . .
O1V O 0.12669(15) 0.39891(17) 0.01767(17) 0.0499(12) Uani 1 1 d . .
O2A O 0.0533(2) 0.45385(18) 0.0032(2) 0.0691(15) Uani 1 1 d . .
O2B O -0.05274(13) 0.36870(14) -0.16335(12) 0.0278(7) Uani 1 1 d . .
O2C O -0.05153(12) 0.34414(13) 0.05729(12) 0.0226(7) Uani 1 1 d . .
O2D O 0.03193(16) 0.28837(14) 0.05349(13) 0.0357(9) Uani 1 1 d . .
O3A O -0.0526(2) 0.4005(2) 0.1579(2) 0.0723(16) Uani 1 1 d . .
O4A O 0.0102(3) 0.4216(2) 0.20827(18) 0.0820(19) Uani 1 1 d . .
O5A O 0.01754(13) 0.32247(13) -0.04837(11) 0.0220(7) Uani 1 1 d . .
O6A O -0.01755(13) 0.30474(12) 0.20928(11) 0.0232(7) Uani 1 1 d . .
N1S N -0.1916(4) 0.3768(5) -0.0709(3) 0.114(3) Uani 1 1 d D .
C2S C -0.1528(10) 0.4295(7) -0.0509(8) 0.306(16) Uani 1 1 d D .
H2S1 H -0.1317 0.4302 -0.0187 0.459 Uiso 1 1 d R U
H2S2 H -0.1662 0.4582 -0.0386 0.459 Uiso 1 1 d R U
H2S3 H -0.1168 0.4598 -0.0703 0.459 Uiso 1 1 d R U
C3S C -0.2532(6) 0.3487(9) -0.0792(6) 0.194(10) Uani 1 1 d D .
H3S1 H -0.2705 0.3114 -0.0930 0.291 Uiso 1 1 d R U
H3S2 H -0.2642 0.3697 -0.1004 0.291 Uiso 1 1 d R U
H3S3 H -0.2727 0.3447 -0.0487 0.291 Uiso 1 1 d R U
C2V C 0.2335(8) 0.4622(7) 0.0065(7) 0.204(9) Uani 1 1 d D .
H2V1 H 0.2491 0.4604 -0.0231 0.306 Uiso 1 1 d R U
H2V2 H 0.2614 0.4883 0.0266 0.306 Uiso 1 1 d R U
H2V3 H 0.2070 0.4729 0.0008 0.306 Uiso 1 1 d R U

loop_
_atom_site_aniso_label
_atom_site_aniso_U_11
_atom_site_aniso_U_22
_atom_site_aniso_U_33
_atom_site_aniso_U_23
_atom_site_aniso_U_13
_atom_site_aniso_U_12
Ca1 0.0195(4) 0.0151(4) 0.0219(5) 0.0007(4) 0.0021(4) 0.0083(4)
Ca2 0.0200(4) 0.0180(4) 0.0209(5) 0.0009(3) 0.0014(4) 0.0115(4)
Ca3 0.0178(4) 0.0300(5) 0.0207(4) -0.0014(3) -0.0008(4) 0.0149(4)
C1A 0.070(4) 0.022(3) 0.034(3) 0.007(2) 0.016(3) 0.027(3)
C1B 0.018(2) 0.015(2) 0.023(2) -0.0087(18) 0.0043(18) 0.0055(18)
C1C 0.023(2) 0.026(2) 0.025(3) 0.0116(19) 0.0066(19) 0.020(2)
C1D 0.045(3) 0.023(2) 0.027(3) -0.007(2) -0.010(2) 0.023(2)
C1S 0.081(2) 0.081(2) 0.081(2) 0.00003(14) 0.00000(14) 0.0407(10)
C1T 0.056(5) 0.094(7) 0.107(8) 0.068(6) -0.025(5) -0.013(5)
C1U 0.32(3) 0.26(2) 0.113(13) -0.020(14) -0.057(16) 0.25(2)
C1V 0.049(5) 0.201(12) 0.131(9) -0.113(9) -0.040(5) 0.073(7)
C2A 0.058(3) 0.012(2) 0.022(3) 0.0014(18) 0.005(2) 0.013(2)
C2B 0.019(2) 0.019(2) 0.022(2) -0.0039(18) 0.0001(18) 0.0056(18)
C2C 0.015(2) 0.023(2) 0.019(2) 0.0052(17) 0.0002(17) 0.0090(18)
C2D 0.037(3) 0.022(2) 0.030(3) -0.005(2) -0.012(2) 0.018(2)
C2T 0.046(6) 0.24(2) 0.24(2) 0.131(16) 0.017(9) 0.055(9)
C2U 0.185(12) 0.206(13) 0.097(8) -0.044(8) -0.042(8) 0.174(12)
C3A 0.045(4) 0.019(3) 0.052(4) -0.001(2) -0.011(3) -0.004(2)
C3B 0.016(2) 0.019(2) 0.032(3) -0.0034(19) -0.0053(19) 0.0034(18)
C3C 0.018(2) 0.023(2) 0.028(3) -0.0013(19) -0.0065(18) 0.0123(19)
C3D 0.033(3) 0.026(3) 0.040(3) -0.004(2) -0.003(2) 0.021(2)
C3T 0.091(10) 0.190(17) 0.201(17) 0.011(14) 0.014(11) -0.056(10)
C3U 0.209(15) 0.37(2) 0.162(13) -0.196(16) -0.145(12) 0.251(18)
C3V 0.098(10) 0.50(4) 0.140(12) -0.017(18) 0.005(9) 0.186(18)
C4A 0.054(4) 0.029(3) 0.083(5) -0.007(3) -0.040(4) 0.007(3)
C4B 0.019(2) 0.018(2) 0.036(3) 0.0027(19) 0.0011(19) 0.0082(18)
C4C 0.022(2) 0.021(2) 0.035(3) -0.002(2) 0.003(2) 0.0129(19)
C4D 0.024(2) 0.019(2) 0.047(3) -0.007(2) -0.004(2) 0.007(2)
C5A 0.030(3) 0.014(2) 0.077(4) -0.002(2) -0.023(3) 0.009(2)
C5B 0.013(2) 0.015(2) 0.024(2) 0.0001(17) 0.0033(17) 0.0041(17)
C5C 0.016(2) 0.021(2) 0.025(2) 0.0063(18) 0.0061(17) 0.0106(18)
C5D 0.031(3) 0.014(2) 0.041(3) -0.002(2) -0.003(2) 0.018(2)
C6A 0.036(3) 0.019(2) 0.061(4) -0.005(2) -0.016(3) 0.014(2)
C6B 0.013(2) 0.018(2) 0.032(3) 0.0011(19) 0.0023(18) 0.0046(18)
C6C 0.016(2) 0.020(2) 0.027(3) -0.0001(18) -0.0050(18) 0.0068(18)
C6D 0.022(2) 0.024(2) 0.047(3) -0.003(2) -0.002(2) 0.014(2)
C7A 0.038(3) 0.025(3) 0.043(3) 0.001(2) -0.013(2) 0.015(2)
C7B 0.025(2) 0.019(2) 0.025(2) 0.0064(18) 0.0019(19) 0.0113(19)
C7C 0.018(2) 0.025(2) 0.024(2) 0.0001(18) 0.0039(18) 0.0110(19)
C7D 0.026(2) 0.025(2) 0.041(3) 0.000(2) -0.009(2) 0.015(2)
C8A 0.024(3) 0.019(3) 0.091(5) 0.014(3) -0.023(3) 0.003(2)
C8B 0.016(2) 0.015(2) 0.025(2) -0.0024(17) 0.0000(17) 0.0046(17)
C8C 0.017(2) 0.021(2) 0.022(2) 0.0012(17) -0.0001(17) 0.0121(18)
C8D 0.016(2) 0.016(2) 0.052(3) 0.004(2) 0.005(2) 0.0085(18)
C9A 0.022(3) 0.016(2) 0.109(6) 0.015(3) -0.016(3) 0.001(2)
C9B 0.016(2) 0.019(2) 0.028(2) -0.0043(18) -0.0012(17) 0.0120(18)
C9C 0.012(2) 0.012(2) 0.031(3) -0.0019(17) -0.0049(17) 0.0014(16)
C9D 0.022(2) 0.018(2) 0.048(3) -0.004(2) -0.001(2) 0.0119(19)
C10A 0.027(3) 0.022(3) 0.074(4) 0.007(3) -0.016(3) 0.013(2)
C11A 0.025(3) 0.024(3) 0.109(6) -0.020(3) -0.013(3) 0.015(2)
C12A 0.030(3) 0.028(3) 0.091(5) -0.030(3) -0.026(3) 0.021(2)
C13A 0.037(3) 0.031(3) 0.088(5) -0.025(3) -0.020(3) 0.026(3)
C14A 0.037(3) 0.033(3) 0.061(4) -0.011(3) -0.021(3) 0.025(3)
C15A 0.045(3) 0.031(3) 0.038(3) -0.016(2) -0.018(2) 0.026(3)
C16A 0.053(3) 0.037(3) 0.026(3) -0.003(2) -0.002(2) 0.039(3)
C17A 0.060(4) 0.069(4) 0.063(4) -0.015(3) -0.018(3) 0.056(4)
C18A 0.067(5) 0.092(5) 0.078(5) -0.062(4) -0.051(4) 0.065(4)
C19A 0.071(4) 0.049(4) 0.034(3) 0.014(3) 0.013(3) 0.049(4)
C20A 0.011(2) 0.026(3) 0.085(5) -0.016(3) -0.008(2) 0.008(2)
C21A 0.021(2) 0.026(3) 0.058(3) -0.006(2) 0.002(2) 0.015(2)
C22A 0.023(2) 0.023(2) 0.047(3) -0.001(2) -0.010(2) 0.015(2)
C23A 0.032(3) 0.022(2) 0.035(3) 0.000(2) 0.003(2) 0.013(2)
C24A 0.011(2) 0.023(2) 0.023(2) 0.0003(17) -0.0021(17) 0.0118(18)
C25A 0.021(2) 0.020(2) 0.036(3) 0.001(2) 0.005(2) 0.006(2)
C26A 0.021(2) 0.024(3) 0.061(4) 0.002(2) 0.007(2) 0.011(2)
C27A 0.014(2) 0.019(2) 0.024(2) -0.0008(16) -0.0006(18) 0.0086(18)
N1T 0.059(5) 0.125(8) 0.193(11) 0.113(8) -0.057(7) -0.039(6)
N1U 0.179(10) 0.277(16) 0.142(10) -0.165(11) -0.126(9) 0.206(12)
N1V 0.063(5) 0.199(11) 0.152(9) -0.114(9) -0.051(6) 0.078(7)
O1A 0.140(5) 0.017(2) 0.055(3) -0.003(2) 0.003(3) 0.023(3)
O1B 0.0225(17) 0.0235(17) 0.0231(19) -0.0068(14) -0.0035(14) 0.0056(14)
O1C 0.0252(17) 0.043(2) 0.0191(17) 0.0055(15) 0.0049(14) 0.0203(16)
O1D 0.053(2) 0.0250(18) 0.040(2) -0.0063(16) -0.0025(19) 0.0248(18)
O1S 0.156(2) 0.156(2) 0.156(2) 0.00006(14) 0.00000(14) 0.0779(12)
O1T 0.0195(19) 0.056(3) 0.067(3) 0.038(2) 0.0065(19) 0.012(2)
O1U 0.192(11) 0.290(15) 0.124(8) -0.035(8) -0.003(7) 0.183(11)
O1V 0.021(2) 0.051(3) 0.070(3) -0.028(2) 0.0029(19) 0.0126(18)
O2A 0.082(4) 0.036(2) 0.087(4) 0.031(3) -0.006(3) 0.028(2)
O2B 0.0249(17) 0.039(2) 0.0245(18) 0.0030(15) -0.0004(14) 0.0198(15)
O2C 0.0169(15) 0.0299(17) 0.0246(19) 0.0022(14) -0.0036(13) 0.0144(14)
O2D 0.055(2) 0.031(2) 0.032(2) 0.0053(16) -0.0013(18) 0.0296(19)
O3A 0.076(3) 0.061(3) 0.093(4) -0.052(3) -0.014(3) 0.044(3)
O4A 0.159(6) 0.117(5) 0.051(3) 0.005(3) 0.010(3) 0.129(5)
O5A 0.0217(16) 0.0291(17) 0.0206(17) -0.0019(14) -0.0005(13) 0.0168(14)
O6A 0.0247(17) 0.0183(15) 0.0220(18) 0.0032(13) 0.0003(13) 0.0073(14)
N1S 0.143(9) 0.133(8) 0.085(6) 0.004(6) 0.016(6) 0.085(8)
C2S 0.25(3) 0.18(2) 0.33(4) 0.12(2) 0.11(3) -0.01(2)
C3S 0.138(12) 0.39(3) 0.139(12) 0.105(15) 0.045(10) 0.191(17)
C2V 0.20(2) 0.166(17) 0.22(2) -0.034(17) 0.031(16) 0.071(16)

loop_
_atom_type_symbol
_atom_type_description
_atom_type_scat_dispersion_real
_atom_type_scat_dispersion_imag
_atom_type_scat_source
C C 0.0033 0.0016 'International Tables Vol C Tables 4.2.6.8 and 6.1.1.4'
H H 0.0000 0.0000 'International Tables Vol C Tables 4.2.6.8 and 6.1.1.4'
N N 0.0061 0.0033 'International Tables Vol C Tables 4.2.6.8 and 6.1.1.4'
O O 0.0106 0.0060 'International Tables Vol C Tables 4.2.6.8 and 6.1.1.4'
Ca Ca 0.2262 0.3064 'International Tables Vol C Tables 4.2.6.8 and 6.1.1.4'

loop_
_geom_angle_atom_site_label_1
_geom_angle_atom_site_label_2
_geom_angle_atom_site_label_3
_geom_angle
_geom_angle_site_symmetry_1
_geom_angle_site_symmetry_3
O1V Ca1 O5A 91.76(13) . .
O1V Ca1 O2D 84.04(16) . .
O5A Ca1 O2D 84.26(12) . .
O1V Ca1 O2A 86.65(18) . .
O5A Ca1 O2A 102.91(17) . .
O2D Ca1 O2A 168.44(17) . .
O1V Ca1 O1B 86.28(14) . .
O5A Ca1 O1B 168.04(12) . .
O2D Ca1 O1B 83.80(13) . .
O2A Ca1 O1B 88.77(17) . .
O1V Ca1 O2C 160.77(14) . .
O5A Ca1 O2C 107.13(11) . .
O2D Ca1 O2C 94.09(13) . .
O2A Ca1 O2C 92.45(16) . .
O1B Ca1 O2C 74.50(11) . .
O1V Ca1 O1A 114.68(18) . .
O5A Ca1 O1A 67.62(12) . .
O2D Ca1 O1A 145.80(13) . .
O2A Ca1 O1A 45.36(16) . .
O1B Ca1 O1A 123.80(13) . .
O2C Ca1 O1A 77.02(14) . .
O1V Ca1 C1A 101.20(18) . .
O5A Ca1 C1A 86.04(13) . .
O2D Ca1 C1A 169.11(16) . .
O2A Ca1 C1A 21.96(17) . .
O1B Ca1 C1A 105.92(14) . .
O2C Ca1 C1A 84.06(14) . .
O1A Ca1 C1A 23.42(14) . .
O1V Ca1 C1C 177.04(14) . .
O5A Ca1 C1C 85.29(12) . .
O2D Ca1 C1C 95.42(13) . .
O2A Ca1 C1C 94.22(16) . .
O1B Ca1 C1C 96.57(12) . .
O2C Ca1 C1C 22.10(12) . .
O1A Ca1 C1C 64.35(14) . .
C1A Ca1 C1C 78.84(14) . .
O1V Ca1 Ca2 122.20(12) . .
O5A Ca1 Ca2 134.04(9) . .
O2D Ca1 Ca2 71.11(10) . .
O2A Ca1 Ca2 108.58(15) . .
O1B Ca1 Ca2 41.05(8) . .
O2C Ca1 Ca2 40.41(8) . .
O1A Ca1 Ca2 114.80(12) . .
C1A Ca1 Ca2 112.91(11) . .
C1C Ca1 Ca2 60.18(9) . .
O1V Ca1 Ca3 121.64(12) . .
O5A Ca1 Ca3 39.25(8) . .
O2D Ca1 Ca3 110.99(10) . .
O2A Ca1 Ca3 79.79(14) . .
O1B Ca1 Ca3 148.65(9) . .
O2C Ca1 Ca3 76.92(8) . .
O1A Ca1 Ca3 34.99(8) . .
C1A Ca1 Ca3 58.13(12) . .
C1C Ca1 Ca3 55.84(9) . .
Ca2 Ca1 Ca3 115.92(3) . .
O6A Ca2 O1T 91.90(13) . .
O6A Ca2 O3A 103.03(18) . .
O1T Ca2 O3A 86.95(18) . .
O6A Ca2 O1D 83.99(13) . .
O1T Ca2 O1D 84.34(16) . .
O3A Ca2 O1D 169.00(17) . .
O6A Ca2 O2C 168.57(12) . .
O1T Ca2 O2C 86.66(13) . .
O3A Ca2 O2C 88.22(17) . .
O1D Ca2 O2C 84.59(13) . .
O6A Ca2 O1B 106.79(12) . .
O1T Ca2 O1B 160.86(14) . .
O3A Ca2 O1B 92.68(17) . .
O1D Ca2 O1B 93.36(13) . .
O2C Ca2 O1B 74.20(11) . .
O6A Ca2 O4A 67.70(12) . .
O1T Ca2 O4A 114.42(18) . .
O3A Ca2 O4A 44.97(16) . .
O1D Ca2 O4A 145.69(13) . .
O2C Ca2 O4A 123.10(13) . .
O1B Ca2 O4A 77.59(15) . .
O6A Ca2 C19A 86.56(13) . .
O1T Ca2 C19A 101.16(18) . .
O3A Ca2 C19A 21.40(17) . .
O1D Ca2 C19A 169.23(16) . .
O2C Ca2 C19A 104.84(13) . .
O1B Ca2 C19A 84.42(15) . .
O4A Ca2 C19A 23.59(15) . .
O6A Ca2 C1B 85.17(12) . .
O1T Ca2 C1B 177.07(14) . .
O3A Ca2 C1B 93.85(16) . .
O1D Ca2 C1B 95.19(13) . .
O2C Ca2 C1B 96.18(12) . .
O1B Ca2 C1B 21.98(12) . .
O4A Ca2 C1B 64.57(14) . .
C19A Ca2 C1B 78.84(15) . .
O6A Ca2 Ca1 133.95(9) . .
O1T Ca2 Ca1 122.21(12) . .
O3A Ca2 Ca1 108.28(16) . .
O1D Ca2 Ca1 71.19(10) . .
O2C Ca2 Ca1 40.91(7) . .
O1B Ca2 Ca1 40.21(8) . .
O4A Ca2 Ca1 114.91(12) . .
C19A Ca2 Ca1 112.49(11) . .
C1B Ca2 Ca1 60.19(9) . .
O6A Ca2 Ca3 39.32(8) . 6_455
O1T Ca2 Ca3 121.73(12) . 6_455
O3A Ca2 Ca3 79.58(14) . 6_455
O1D Ca2 Ca3 110.76(10) . 6_455
O2C Ca2 Ca3 147.94(8) . 6_455
O1B Ca2 Ca3 76.87(8) . 6_455
O4A Ca2 Ca3 35.09(9) . 6_455
C19A Ca2 Ca3 58.47(12) . 6_455
C1B Ca2 Ca3 55.75(9) . 6_455
Ca1 Ca2 Ca3 115.85(3) . 6_455
O1A Ca3 O4A 168.9(3) . 8_554
O1A Ca3 O1S 87.9(3) . .
O4A Ca3 O1S 103.1(3) 8_554 .
O1A Ca3 O1C 83.44(16) . .
O4A Ca3 O1C 98.59(16) 8_554 .
O1S Ca3 O1C 81.8(3) . .
O1A Ca3 O2B 98.33(16) . .
O4A Ca3 O2B 83.10(15) 8_554 .
O1S Ca3 O2B 80.5(3) . .
O1C Ca3 O2B 162.10(11) . .
O1A Ca3 O5A 78.82(19) . .
O4A Ca3 O5A 91.30(19) 8_554 .
O1S Ca3 O5A 152.9(3) . .
O1C Ca3 O5A 73.39(11) . .
O2B Ca3 O5A 124.49(11) . .
O1A Ca3 O6A 91.89(19) . 8_554
O4A Ca3 O6A 77.95(19) 8_554 8_554
O1S Ca3 O6A 153.7(3) . 8_554
O1C Ca3 O6A 124.35(11) . 8_554
O2B Ca3 O6A 73.51(11) . 8_554
O5A Ca3 O6A 51.47(9) . 8_554
O1A Ca3 C27A 84.8(2) . .
O4A Ca3 C27A 84.2(2) 8_554 .
O1S Ca3 C27A 172.5(3) . .
O1C Ca3 C27A 98.87(12) . .
O2B Ca3 C27A 99.03(12) . .
O5A Ca3 C27A 25.70(12) . .
O6A Ca3 C27A 25.76(12) 8_554 .
O1A Ca3 Ca1 51.24(15) . .
O4A Ca3 Ca1 121.49(16) 8_554 .
O1S Ca3 Ca1 119.4(3) . .
O1C Ca3 Ca1 54.78(8) . .
O2B Ca3 Ca1 138.57(9) . .
O5A Ca3 Ca1 35.45(7) . .
O6A Ca3 Ca1 79.62(7) 8_554 .
C27A Ca3 Ca1 56.41(9) . .
O1A Ca3 Ca2 121.80(16) . 8_554
O4A Ca3 Ca2 50.47(15) 8_554 8_554
O1S Ca3 Ca2 127.3(3) . 8_554
O1C Ca3 Ca2 138.23(9) . 8_554
O2B Ca3 Ca2 54.93(8) . 8_554
O5A Ca3 Ca2 79.46(7) . 8_554
O6A Ca3 Ca2 35.32(7) 8_554 8_554
C27A Ca3 Ca2 56.41(9) . 8_554
Ca1 Ca3 Ca2 112.82(3) . 8_554
O1A C1A O2A 122.2(5) . .
O1A C1A C2A 119.7(6) . .
O2A C1A C2A 118.1(5) . .
O1A C1A Ca1 77.0(3) . .
O2A C1A Ca1 45.2(3) . .
C2A C1A Ca1 163.2(4) . .
O1C C1C O2C 123.4(4) . .
O1C C1C C2C 118.8(4) . .
O2C C1C C2C 117.7(4) . .
O1C C1C Ca1 80.2(3) . .
O2C C1C Ca1 44.4(2) . .
C2C C1C Ca1 157.2(3) . .
O1D C1D O2D 126.1(4) . .
O1D C1D C2D 116.5(5) . .
O2D C1D C2D 117.4(5) . .
O2B C1B O1B 123.5(4) 6_455 .
O2B C1B C2B 119.1(4) 6_455 .
O1B C1B C2B 117.4(4) . .
O2B C1B Ca2 80.4(3) 6_455 .
O1B C1B Ca2 44.5(2) . .
C2B C1B Ca2 156.6(3) . .
O1S C1S N1S 125.3(10) . .
O1T C1T N1T 138.7(16) . .
O1U C1U N1U 118.4(17) . .
O1V C1V N1V 131.1(14) . .
C3A C2A C7A 119.6(5) . .
C3A C2A C1A 120.2(5) . .
C7A C2A C1A 120.1(5) . .
C7C C2C C3C 119.4(4) . .
C7C C2C C1C 119.8(4) . .
C3C C2C C1C 120.7(4) . .
C3D C2D C7D 119.7(4) . .
C3D C2D C1D 121.4(5) . .
C7D C2D C1D 118.9(5) . .
C3B C2B C7B 119.1(4) . .
C3B C2B C1B 121.5(4) . .
C7B C2B C1B 119.3(4) . .
C2A C3A C4A 121.8(5) . .
C4C C3C C2C 121.1(4) . .
C2D C3D C4D 123.2(5) . .
C2B C3B C4B 121.2(4) . .
C5A C4A C3A 120.0(6) . .
C3C C4C C5C 119.6(4) . .
C3D C4D C5D 118.4(5) . .
C3B C4B C5B 119.3(4) . .
C4A C5A C6A 118.7(5) . .
C4A C5A C8A 121.5(5) . .
C6A C5A C8A 119.6(5) . .
C6C C5C C4C 119.5(4) . .
C6C C5C C8C 120.2(4) . .
C4C C5C C8C 120.2(4) . .
C6D C5D C4D 118.6(4) . .
C6D C5D C8D 121.2(4) . .
C4D C5D C8D 120.2(4) . .
C6B C5B C4B 119.4(4) . .
C6B C5B C8B 120.4(4) . .
C4B C5B C8B 120.0(4) . .
C7A C6A C5A 120.3(5) . .
C5C C6C C7C 120.2(4) . .
C7D C6D C5D 120.3(5) . .
C5B C6B C7B 120.4(4) . .
C2A C7A C6A 119.6(5) . .
C2C C7C C6C 120.2(4) . .
C2D C7D C6D 119.8(5) . .
C2B C7B C6B 120.5(4) . .
C9A C8A C10A 119.4(5) . .
C9A C8A C5A 119.6(4) . .
C10A C8A C5A 121.0(5) . .
C9C C8C C9C 118.4(4) . 3_455
C9C C8C C5C 120.3(4) . .
C9C C8C C5C 121.2(4) 3_455 .
C9D C8D C9D 119.2(5) . 3
C9D C8D C5D 121.0(4) . .
C9D C8D C5D 119.8(4) 3 .
C9B C8B C9B 119.2(4) . 2_665
C9B C8B C5B 119.8(4) . .
C9B C8B C5B 120.9(4) 2_665 .
C8A C9A C12A 120.9(5) . 9_454
C8C C9C C8C 121.5(4) . 2_565
C8D C9D C8D 120.8(5) . 2
C8B C9B C8B 120.7(4) . 3_565
C8A C10A C20A 121.4(5) . 3_565
C12A C11A C20A 120.1(5) . 4_455
C11A C12A C9A 119.4(5) . 5_565
C11A C12A C13A 121.1(5) . .
C9A C12A C13A 119.5(5) 5_565 .
C18A C13A C14A 118.3(5) . .
C18A C13A C12A 122.8(5) . .
C14A C13A C12A 118.8(5) . .
C15A C14A C13A 120.0(5) . .
C16A C15A C14A 120.6(5) . .
C15A C16A C17A 118.9(4) . .
C15A C16A C19A 121.1(5) . .
C17A C16A C19A 120.0(5) . .
C18A C17A C16A 119.8(5) . .
C13A C18A C17A 122.3(6) . .
O3A C19A O4A 122.1(6) . .
O3A C19A C16A 118.4(5) . .
O4A C19A C16A 119.5(6) . .
O3A C19A Ca2 45.3(3) . .
O4A C19A Ca2 76.9(4) . .
C16A C19A Ca2 163.5(4) . .
C10A C20A C11A 118.6(4) 2_665 7_544
C10A C20A C21A 120.3(5) 2_665 .
C11A C20A C21A 121.0(4) 7_544 .
C26A C21A C22A 118.6(4) . .
C26A C21A C20A 121.3(5) . .
C22A C21A C20A 120.1(5) . .
C23A C22A C21A 119.6(5) . .
C24A C23A C22A 120.0(5) . .
C25A C24A C23A 120.6(4) . .
C25A C24A C27A 120.7(4) . .
C23A C24A C27A 118.7(4) . .
C24A C25A C26A 120.0(5) . .
C25A C26A C21A 121.1(5) . .
O5A C27A O6A 122.8(4) . 8_554
O5A C27A C24A 119.1(4) . .
O6A C27A C24A 118.2(4) 8_554 .
O5A C27A Ca3 61.3(2) . .
O6A C27A Ca3 61.5(2) 8_554 .
C24A C27A Ca3 179.4(3) . .
C1T N1T C3T 138.3(19) . .
C1T N1T C2T 111.8(14) . .
C3T N1T C2T 109.5(12) . .
C3U N1U C1U 113.9(16) . .
C3U N1U C2U 123.9(19) . .
C1U N1U C2U 122.1(16) . .
C1V N1V C3V 130.0(16) . .
C1V N1V C2V 113.9(13) . .
C3V N1V C2V 116.2(14) . .
C1A O1A Ca3 167.2(6) . .
C1A O1A Ca1 79.5(4) . .
Ca3 O1A Ca1 93.77(16) . .
C1C O1C Ca3 132.2(3) . .
C1D O1D Ca2 131.3(3) . .
C1B O1B Ca1 136.9(3) . .
C1B O1B Ca2 113.5(3) . .
Ca1 O1B Ca2 98.74(12) . .
C1S O1S Ca3 165.6(9) . .
C1T O1T Ca2 137.9(7) . .
C1V O1V Ca1 136.4(7) . .
C1A O2A Ca1 112.8(4) . .
C1C O2C Ca2 135.6(3) . .
C1C O2C Ca1 113.5(3) . .
Ca2 O2C Ca1 98.68(11) . .
C1D O2D Ca1 131.3(3) . .
C1B O2B Ca3 132.6(3) 8_554 .
C19A O3A Ca2 113.3(4) . .
C19A O4A Ca3 168.7(6) . 6_455
C19A O4A Ca2 79.5(4) . .
Ca3 O4A Ca2 94.44(15) 6_455 .
C27A O5A Ca1 132.7(3) . .
C27A O5A Ca3 93.0(2) . .
Ca1 O5A Ca3 105.30(11) . .
C27A O6A Ca2 133.1(3) 6_455 .
C27A O6A Ca3 92.7(3) 6_455 6_455
Ca2 O6A Ca3 105.36(12) . 6_455
C1S N1S C2S 123.6(14) . .
C1S N1S C3S 103.9(11) . .
C2S N1S C3S 132.4(15) . .

loop_
_geom_bond_atom_site_label_1
_geom_bond_atom_site_label_2
_geom_bond_distance
_geom_bond_site_symmetry_2
Ca1 O1V 2.325(4) .
Ca1 O5A 2.330(3) .
Ca1 O2D 2.344(3) .
Ca1 O2A 2.353(4) .
Ca1 O1B 2.359(3) .
Ca1 O2C 2.393(3) .
Ca1 O1A 3.028(6) .
Ca1 C1A 3.056(6) .
Ca1 C1C 3.135(4) .
Ca1 Ca2 3.6119(11) .
Ca1 Ca3 3.8755(13) .
Ca2 O6A 2.325(3) .
Ca2 O1T 2.332(4) .
Ca2 O3A 2.342(4) .
Ca2 O1D 2.344(3) .
Ca2 O2C 2.369(3) .
Ca2 O1B 2.400(3) .
Ca2 O4A 2.999(6) .
Ca2 C19A 3.027(6) .
Ca2 C1B 3.140(4) .
Ca2 Ca3 3.8770(13) 6_455
Ca3 O1A 2.227(5) .
Ca3 O4A 2.236(5) 8_554
Ca3 O1S 2.286(11) .
Ca3 O1C 2.380(3) .
Ca3 O2B 2.384(3) .
Ca3 O5A 2.542(3) .
Ca3 O6A 2.548(3) 8_554
Ca3 C27A 2.895(4) .
Ca3 Ca2 3.8771(13) 8_554
C1A O1A 1.235(7) .
C1A O2A 1.240(8) .
C1A C2A 1.498(7) .
C1C O1C 1.246(6) .
C1C O2C 1.286(6) .
C1C C2C 1.506(6) .
C1D O1D 1.232(7) .
C1D O2D 1.237(7) .
C1D C2D 1.529(6) .
C1B O2B 1.233(6) 6_455
C1B O1B 1.282(6) .
C1B C2B 1.506(6) .
C1S O1S 1.274(12) .
C1S N1S 1.377(12) .
C1T O1T 1.164(11) .
C1T N1T 1.221(11) .
C1U O1U 1.24(2) .
C1U N1U 1.33(3) .
C1V O1V 1.191(11) .
C1V N1V 1.268(11) .
C2A C3A 1.356(8) .
C2A C7A 1.386(7) .
C2C C7C 1.374(6) .
C2C C3C 1.391(6) .
C2D C3D 1.342(8) .
C2D C7D 1.392(7) .
C2B C3B 1.381(7) .
C2B C7B 1.386(6) .
C2T N1T 1.56(2) .
C2U N1U 1.423(14) .
C3A C4A 1.385(9) .
C3C C4C 1.386(6) .
C3D C4D 1.383(7) .
C3B C4B 1.394(6) .
C3T N1T 1.413(18) .
C3U N1U 1.320(19) .
C3V N1V 1.441(18) .
C4A C5A 1.377(8) .
C4C C5C 1.401(7) .
C4D C5D 1.422(7) .
C4B C5B 1.398(6) .
C5A C6A 1.405(7) .
C5A C8A 1.494(7) .
C5C C6C 1.382(6) .
C5C C8C 1.489(6) .
C5D C6D 1.405(7) .
C5D C8D 1.490(6) .
C5B C6B 1.388(6) .
C5B C8B 1.498(6) .
C6A C7A 1.397(7) .
C6C C7C 1.411(6) .
C6D C7D 1.397(7) .
C6B C7B 1.390(6) .
C8A C9A 1.378(8) .
C8A C10A 1.386(7) .
C8C C9C 1.379(6) .
C8C C9C 1.412(6) 3_455
C8D C9D 1.384(7) .
C8D C9D 1.407(6) 3
C8B C9B 1.390(6) .
C8B C9B 1.403(6) 2_665
C9A C12A 1.407(8) 9_454
C9C C8C 1.412(6) 2_565
C9D C8D 1.407(6) 2
C9B C8B 1.403(6) 3_565
C10A C20A 1.386(7) 3_565
C11A C12A 1.377(7) .
C11A C20A 1.424(7) 4_455
C12A C9A 1.408(8) 5_565
C12A C13A 1.489(7) .
C13A C18A 1.353(8) .
C13A C14A 1.406(8) .
C14A C15A 1.383(7) .
C15A C16A 1.377(7) .
C16A C17A 1.391(8) .
C16A C19A 1.515(7) .
C17A C18A 1.372(9) .
C19A O3A 1.203(8) .
C19A O4A 1.232(8) .
C20A C10A 1.386(7) 2_665
C20A C11A 1.424(7) 7_544
C20A C21A 1.471(6) .
C21A C26A 1.396(8) .
C21A C22A 1.411(8) .
C22A C23A 1.390(7) .
C23A C24A 1.391(7) .
C24A C25A 1.371(7) .
C24A C27A 1.510(5) .
C25A C26A 1.375(7) .
C27A O5A 1.257(5) .
C27A O6A 1.260(5) 8_554
N1V C2V 1.455(16) .
O2B C1B 1.233(6) 8_554
O4A Ca3 2.235(5) 6_455
O6A C27A 1.260(5) 6_455
O6A Ca3 2.547(3) 6_455
N1S C2S 1.464(17) .
N1S C3S 1.543(15) .

loop_
_platon_squeeze_void_nr
_platon_squeeze_void_average_x
_platon_squeeze_void_average_y
_platon_squeeze_void_average_z
_platon_squeeze_void_volume
_platon_squeeze_void_count_electrons
_platon_squeeze_void_content
1 -0.008 -0.005 0.275 7916 605 ' '
